data_2004774
loop_
_publ_author_name
'Hazell, A.'
'Hu, H.'
'Khoo, L. E.'

_publ_section_title
;
 Chloro{2-[2-(dimethylamino)ethyliminomethyl]phenol}triphenyltin(IV)
 Benzene Hemisolvate, [SnCl(C~6~H~5~)~3~(C~11~H~16~N~2~O)].0.5C~6~H~6~
;
_journal_issue 4
_journal_name_full 'Acta Crystallographica Section C'
_journal_page_first 873
_journal_page_last 876
_journal_paper_doi 10.1107/S0108270195014107
_journal_volume 52
_journal_year 1996
_chemical_formula_iupac '[Sn Cl (C6 H5 )3 (C11 H16 N2 O ) ] , 0.5C6 H6'
_chemical_formula_moiety '[Sn Cl (C6 H5 )3 C11 H16 N2 O ) ]2 , C6 H6'
_chemical_formula_sum 'C64 H68 Cl2 N4 O2 Sn2'
_chemical_formula_weight 616.80
_space_group_IT_number 14
_symmetry_cell_setting monoclinic
_symmetry_space_group_name_Hall '-P 2ybc'
_symmetry_space_group_name_H-M 'P 1 21/c 1'
_atom_type_scat_source IntTabIV
_cell_angle_alpha 90
_cell_angle_beta 109.721(8)
_cell_angle_gamma 90
_cell_formula_units_Z 4
_cell_length_a 17.0989(22)
_cell_length_b 10.4699(18)
_cell_length_c 17.7115(24)
_cell_measurement_reflns_used 30
_cell_measurement_temperature 294
_cell_measurement_theta_max 14.60
_cell_measurement_theta_min 10.06
_cell_volume 2984.8(8)
_computing_cell_refinement MAD
_computing_data_collection 'MAD (Allibon, 1995)'
_computing_data_reduction 'KRYSTAL (Hazell, 1995)'
_computing_molecular_graphics 'ORTEPII (Johnson, 1976); KRYSTAL'
_computing_structure_refinement KRYSTAL
_computing_structure_solution 'SIR92 (Altmore et al., 1994); KRYSTAL'
_diffrn_measurement_device 'Huber four-circle'
_diffrn_measurement_method '\w/2\q scans'
_diffrn_radiation_type MoK\a
_diffrn_radiation_wavelength 0.71073
_diffrn_reflns_av_R_equivalents 0.019
_diffrn_reflns_limit_h_max 19
_diffrn_reflns_limit_h_min -20
_diffrn_reflns_limit_k_max 12
_diffrn_reflns_limit_k_min 0
_diffrn_reflns_limit_l_max 21
_diffrn_reflns_limit_l_min 0
_diffrn_reflns_number 5444
_diffrn_reflns_theta_max 25
_diffrn_standards_decay_% <1
_diffrn_standards_interval_count 50
_diffrn_standards_number 2
_exptl_absorpt_coefficient_mu 0.973
_exptl_absorpt_correction_T_max 0.705
_exptl_absorpt_correction_T_min 0.603
_exptl_absorpt_correction_type integration
_exptl_crystal_colour yellow
_exptl_crystal_density_diffrn 1.372
_exptl_crystal_size_max 0.56
_exptl_crystal_size_mid 0.48
_exptl_crystal_size_min 0.34
_refine_diff_density_max 0.62(7)
_refine_diff_density_min -0.33(7)
_refine_ls_extinction_method none
_refine_ls_goodness_of_fit_obs 0.968
_refine_ls_hydrogen_treatment refall
_refine_ls_number_parameters 470
_refine_ls_number_reflns 3489
_refine_ls_R_factor_obs 0.033
_refine_ls_shift/esd_max 0.10
_refine_ls_structure_factor_coef F
_refine_ls_weighting_details 'w = 1/{[\s~cs~(F^2^)+1.03F^2^]^1/2^-|F|}'
_refine_ls_weighting_scheme calc
_refine_ls_wR_factor_obs 0.042
_reflns_number_observed 3489
_reflns_number_total 5254
_reflns_observed_criterion I>3\s(I)
_cod_data_source_file ka1159.cif
_cod_data_source_block ka1159a
_cod_depositor_comments
;
The following automatic conversions were performed:

'_refine_ls_weighting_scheme' value '
1/{[\s~cs~(F^2^)+1.03F^2^]^1/2^-|F|}' was changed to 'calc'. New tag
'_refine_ls_weighting_details' was created. The value of the new tag
was set to 'w = 1/{[\s~cs~(F^2^)+1.03F^2^]^1/2^-|F|}'.

Automatic conversion script
Id: cif_fix_values 3143 2015-03-26 13:38:13Z robertas 
;
_cod_original_cell_volume 2984.8(8)
_cod_original_sg_symbol_H-M 'P 21/c'
_cod_database_code 2004774

loop_
_symmetry_equiv_pos_as_xyz
x,y,z
x,1/2-y,1/2+z
-x,-y,-z
-x,1/2+y,1/2-z

loop_
_atom_site_label
_atom_site_fract_x
_atom_site_fract_y
_atom_site_fract_z
_atom_site_U_iso_or_equiv
Sn .75602(2) 0.02748(3) .89608(2) 0.0450(2)
Cl 0.77174(9) -0.01999(14) 0.76095(8) 0.0666(10)
C1 0.7603(3) -0.1714(4) 0.9258(3) 0.047(2)
C2 0.7369(3) -0.2643(5) 0.8671(4) 0.060(3)
C3 0.7353(4) -0.3926(6) 0.8870(5) 0.077(5)
C4 0.7576(4) -0.4295(7) 0.9651(5) 0.081(4)
C5 0.7820(4) -0.3400(6) 1.0238(4) 0.075(4)
C6 0.7837(3) -0.2117(5) 1.0054(3) 0.056(3)
C7 0.8610(3) 0.1538(5) 0.9295(3) 0.051(3)
C8 0.9338(3) 0.1269(7) 0.9909(4) 0.069(3)
C9 1.0007(4) 0.2107(10) 1.0095(5) 0.091(3)
C10 0.9944(6) 0.3218(9) 0.9688(7) 0.101(5)
C11 0.9215(6) 0.3524(7) 0.9076(7) 0.099(7)
C12 0.8558(4) 0.2671(6) 0.8888(4) 0.073(4)
C13 0.6408(3) 0.1253(4) 0.8426(3) 0.050(3)
C14 0.5848(3) 0.0890(6) 0.7696(3) 0.062(3)
C15 0.5098(4) 0.1519(7) 0.7360(4) 0.075(4)
C16 0.4916(4) 0.2557(7) 0.7733(5) 0.081(4)
C17 0.5469(4) 0.2954(7) 0.8451(5) 0.080(5)
C18 0.6205(4) 0.2309(5) 0.8803(4) 0.064(4)
O19 0.7559(2) 0.0799(3) 1.0196(2) 0.054(2)
C20 0.7042(3) 0.0669(5) 1.0595(3) 0.047(2)
C21 0.6389(3) -0.0214(6) 1.0394(3) 0.064(3)
C22 0.5882(4) -0.0324(7) 1.0847(4) 0.075(4)
C23 0.5981(4) 0.0433(6) 1.1510(4) 0.077(4)
C24 0.6584(4) 0.1323(6) 1.1710(4) 0.070(4)
C25 0.7128(3) 0.1466(5) 1.1271(3) 0.051(3)
C26 0.7754(3) 0.2417(5) 1.1503(3) 0.059(4)
N27 0.8294(3) 0.2658(4) 1.1166(3) 0.055(3)
C28 0.8953(4) 0.3622(6) 1.1458(4) 0.067(4)
C29 0.9750(4) 0.3016(6) 1.2011(4) 0.068(4)
N30 1.0386(3) 0.3961(5) 1.2347(3) 0.080(3)
C31 1.0287(7) 0.4502(10) 1.3071(6) 0.107(6)
C32 1.1208(5) 0.3369(13) 1.2551(7) 0.119(5)
C33 0.5794(6) 0.4789(15) 1.0495(6) 0.113(6)
C34 0.5207(11) 0.3908(13) 1.0372(7) 0.129(12)
C35 0.4409(7) 0.4070(12) 0.9852(8) 0.117(8)
H2 0.720(3) -0.235(5) 0.816(3) 0.050(14)
H4 0.767(4) -0.517(7) 0.984(4) 0.105(22)
H6 0.800(3) -0.151(5) 1.049(3) .053(13)
H9 1.051(4) 0.186(6) 1.055(4) 0.103(22)
H11 0.917(5) 0.418(9) 0.872(5) 0.152(36)
H14 0.596(3) 0.022(5) 0.743(3) 0.064(16)
H16 0.435(4) 0.294(6) 0.747(4) 0.097(20)
H18 0.659(3) 0.254(5) 0.926(3) 0.056(15)
H22 0.549(4) -0.101(6) 1.071(3) 0.081(19)
H24 0.669(3) 0.178(5) 1.217(3) 0.055(14)
H27 0.828(3) 0.224(5) 1.075(3) 0.059(16)
H28b 0.911(3) 0.394(5) 1.099(3) 0.055(14)
H29b 0.961(3) 0.264(5) 1.249(3) 0.067(15)
H31b 1.048(6) 0.372(11) 1.351(6) 0.188(46)
H32a 1.157(5) 0.404(7) 1.272(4) 0.102(26)
H32c 1.117(6) 0.257(10) 1.300(6) 0.181(44)
H34 0.523(4) 0.327(6) 1.047(3) 0.051(19)
H3 0.720(4) -0.434(6) 0.850(4) 0.067(21)
H5 0.802(4) -0.358(6) 1.079(4) 0.104(23)
H8 0.936(4) 0.050(6) 1.018(4) 0.087(21)
H10 1.039(4) 0.380(7) 0.982(4) 0.100(21)
H12 0.813(4) 0.279(6) 0.846(4) 0.083(22)
H15 0.475(4) 0.128(5) 0.687(3) 0.073(18)
H17 0.539(5) 0.362(8) 0.875(5) 0.131(30)
H21 0.633(3) -0.077(5) 0.995(3) 0.070(16)
H23 0.562(3) 0.034(5) 1.181(3) 0.067(15)
H26 0.778(3) 0.292(5) 1.192(3) 0.051(14)
H28a 0.879(3) 0.426(5) 1.174(3) 0.055(14)
H29a 0.994(3) 0.238(6) 1.167(3) 0.079(17)
H31a 1.075(7) 0.503(10) 1.327(7) 0.185(45)
H31c 0.973(5) 0.478(7) 1.298(4) 0.119(27)
H32b 1.120(4) 0.322(7) 1.199(4) 0.108(25)
H33 0.646(7) 0.457(10) 1.082(7) 0.205(44)
H35 0.390(7) 0.362(11) 0.966(6) 0.191(48)

loop_
_geom_angle_atom_site_label_1
_geom_angle_atom_site_label_2
_geom_angle_atom_site_label_3
_geom_angle_site_symmetry_1
_geom_angle_site_symmetry_3
_geom_angle
_geom_angle_publ_flag
Cl Sn C1 . . 92.10(10) yes
Cl Sn C7 . . 92.00(10) yes
Cl Sn C13 . . 92.90(10) yes
Cl Sn O19 . . 173.70(10) yes
O19 Sn C1 . . 90.5(2) yes
O19 Sn C7 . . 81.80(10) yes
O19 Sn C13 . . 90.6(2) yes
C1 Sn C7 . . 125.1(2) yes
C1 Sn C13 . . 121.6(2) yes
C7 Sn C13 . . 112.8(2) yes
C2 C1 C6 . . 117.4(5) yes
Sn C1 C2 . . 121.4(4) yes
Sn C1 C6 . . 121.1(4) yes
C1 C2 C3 . . 121.0(6) yes
C2 C3 C4 . . 120.6(7) yes
C3 C4 C5 . . 119.4(7) yes
C4 C5 C6 . . 121.0(7) yes
C1 C6 C5 . . 120.6(6) yes
C8 C7 C12 . . 118.1(5) yes
Sn C7 C8 . . 122.8(4) yes
Sn C7 C12 . . 119.2(4) yes
C7 C8 C9 . . 120.7(7) yes
C8 C9 C10 . . 120.4(8) yes
C9 C10 C11 . . 120.2(7) yes
C10 C11 C12 . . 118.8(8) yes
C7 C12 C11 . . 121.8(8) yes
C14 C13 C18 . . 117.5(5) yes
Sn C13 C14 . . 121.9(4) yes
Sn C13 C18 . . 120.6(4) yes
C13 C14 C15 . . 121.4(6) yes
C14 C15 C16 . . 120.1(6) yes
C15 C16 C17 . . 119.6(6) yes
C16 C17 C18 . . 120.7(6) yes
C13 C18 C17 . . 120.6(6) yes
Sn O19 C20 . . 135.9(3) yes
O19 C20 C21 . . 123.8(4) yes
O19 C20 C25 . . 119.6(4) yes
C21 C20 C25 . . 116.6(4) yes
C20 C21 C22 . . 121.0(6) yes
C21 C22 C23 . . 122.0(6) yes
C22 C23 C24 . . 119.1(6) yes
C23 C24 C25 . . 121.3(6) yes
C24 C25 C26 . . 119.3(5) yes
C20 C25 C24 . . 120.1(5) yes
C20 C25 C26 . . 120.6(5) yes
C25 C26 N27 . . 126.6(5) yes
C26 N27 C28 . . 124.0(5) yes
N27 C28 C29 . . 110.7(5) yes
C28 C29 N30 . . 111.5(5) yes
C29 N30 C31 . . 109.5(6) yes
C29 N30 C32 . . 109.8(7) yes
C31 N30 C32 . . 109.4(7) yes
C34 C33 C35 . 3_667 118.9(9) yes
C33 C34 C35 . . 123.3(9) yes
C33 C35 C34 3_667 . 117.6(10) yes
C3 C2 H2 . . 124(3) no
C4 C3 H3 . . 128(5) no
C2 C3 H3 . . 111(5) no
C5 C4 H4 . . 115(4) no
C3 C4 H4 . . 125(4) no
C4 C5 H5 . . 124(4) no
C6 C5 H5 . . 114(4) no
C5 C6 H6 . . 118(3) no
C1 C6 H6 . . 121(3) no
C7 C8 H8 . . 117(4) no
C9 C8 H8 . . 122(4) no
C10 C9 H9 . . 123(4) no
C8 C9 H9 . . 117(4) no
C9 C10 H10 . . 121(4) no
C11 C10 H10 . . 119(4) no
C12 C11 H11 . . 116(6) no
C10 C11 H11 . . 124(6) no
C7 C12 H12 . . 118(4) no
C11 C12 H12 . . 119(4) no
C13 C14 H14 . . 112(3) no
C15 C14 H14 . . 119(3) no
C1 C2 H2 . . 115(3) no
N30 C31 H31b . . 104(6) no
H32a C32 H32b . . 103(6) no
H32a C32 H32c . . 121(7) no
N30 C32 H32a . . 104(5) no
H32b C32 H32c . . 125(7) no
N30 C32 H32b . . 98(4) no
N30 C32 H32c . . 102(5) no
C34 C33 H33 . . 122(6) no
C16 C15 H15 . . 120(4) no
C14 C15 H15 . . 119(4) no
C15 C16 H16 . . 116(4) no
C17 C16 H16 . . 124(4) no
C16 C17 H17 . . 126(5) no
C18 C17 H17 . . 114(5) no
C17 C18 H18 . . 124(3) no
C13 C18 H18 . . 115(3) no
C22 C21 H21 . . 121(3) no
C20 C21 H21 . . 118(3) no
C21 C22 H22 . . 117(4) no
C23 C22 H22 . . 121(3) no
C24 C23 H23 . . 121(3) no
C22 C23 H23 . . 120(3) no
C23 C24 H24 . . 121(3) no
C25 C24 H24 . . 118(3) no
N27 C26 H26 . . 115(3) no
C25 C26 H26 . . 118(3) no
C26 N27 H27 . . 119(4) no
C28 N27 H27 . . 117(4) no
H28a C28 H28b . . 114(4) no
N27 C28 H28a . . 111(3) no
C29 C28 H28a . . 109(3) no
N27 C28 H28b . . 109(3) no
C29 C28 H28b . . 104(3) no
H29a C29 H29b . . 117(4) no
N30 C29 H29a . . 110(3) no
C28 C29 H29a . . 107(3) no
N30 C29 H29b . . 106(3) no
C28 C29 H29b . . 106(3) no
H31a C31 H31c . . 124(8) no
H31a C31 H31b . . 100(8) no
N30 C31 H31a . . 102(7) no
H31b C31 H31c . . 113(7) no
N30 C31 H31c . . 112(5) no
C35 C33 H33 3_667 . 119(6) no
C33 C34 H34 . . 131(6) no
C35 C34 H34 . . 105(6) no
C33 C35 H35 3_667 . 102(7) no
Sn O19 H27 . . 117.6(15) no
Sn O19 N27 . . 131.3(2) no

loop_
_geom_bond_atom_site_label_1
_geom_bond_atom_site_label_2
_geom_bond_site_symmetry_2
_geom_bond_distance
_geom_bond_publ_flag
Sn Cl . 2.5460(10) yes
Sn C1 . 2.143(5) yes
Sn C7 . 2.145(5) yes
Sn C13 . 2.138(5) yes
Sn O19 . 2.256(3) yes
C1 C2 . 1.381(7) yes
C1 C6 . 1.394(7) yes
C2 C3 . 1.391(8) yes
C3 C4 . 1.362(10) yes
C4 C5 . 1.357(9) yes
C5 C6 . 1.385(8) yes
C7 C8 . 1.378(8) yes
C7 C12 . 1.375(8) yes
C8 C9 . 1.389(9) yes
C9 C10 . 1.353(12) yes
C10 C11 . 1.385(12) yes
C11 C12 . 1.385(10) yes
C13 C14 . 1.377(7) yes
C13 C18 . 1.395(7) yes
C14 C15 . 1.385(8) yes
C15 C16 . 1.361(9) yes
C16 C17 . 1.369(9) yes
C17 C18 . 1.377(8) yes
O19 C20 . 1.313(5) yes
C20 C21 . 1.400(7) yes
C20 C25 . 1.425(6) yes
C21 C22 . 1.370(8) yes
C22 C23 . 1.378(9) yes
C23 C24 . 1.345(8) yes
C24 C25 . 1.407(7) yes
C26 N27 . 1.282(7) yes
N27 C28 . 1.471(7) yes
C28 C29 . 1.522(8) yes
C29 N30 . 1.442(7) yes
N30 C31 . 1.464(10) yes
N30 C32 . 1.466(10) yes
C33 C34 . 1.326(16) yes
C35 C35 3_667 1.335(15) yes
C34 C35 . 1.375(16) yes
C2 H2 . 0.90(5) no
C3 H3 . 0.75(6) no
C4 H4 . 0.97(7) no
C5 H5 . 0.94(6) no
C6 H6 . 0.97(5) no
C8 H8 . 0.94(6) no
C9 H9 . 1.00(7) no
C10 H10 . 0.94(7) no
C11 H11 . 0.92(9) no
C12 H12 . 0.86(6) no
C14 H14 . 0.90(5) no
C15 H15 . 0.91(6) no
C16 H16 . 1.01(6) no
C17 H17 . 0.91(8) no
C18 H18 . 0.89(5) no
C21 H21 . 0.96(5) no
C22 H22 . 0.96(6) no
C23 H23 . 0.95(5) no
C24 H24 . 0.90(5) no
C26 H26 . 0.89(5) no
N27 H27 . 0.85(5) no
C28 H28a . 0.92(5) no
C28 H28b . 1.02(5) no
C29 H29a . 1.03(6) no
C29 H29b . 1.04(5) no
C31 H31a . 0.93(11) no
C31 H31b . 1.10(11) no
C31 H31c . 0.96(8) no
C32 H32a . 0.92(7) no
C32 H32b . 1.00(7) no
C32 H32c . 1.16(11) no
C33 H33 . 1.11(11) no
C34 H34 . 0.69(5) no
C35 H35 . 0.95(11) no
